data_7218024
loop_
_publ_author_name
'Zhang, Yi-Hua'
'Li, Xia'
'Song, Shuang'
'Yang, Hong-Yu'
'Ma, Dou'
'Liu, Yi-Heng'

_publ_section_title
;
 Lanthanide coordination frameworks: crystal structure, down- and
 up-conversion luminescence and white light emission
;
_journal_issue 36
_journal_name_full CrystEngComm
_journal_page_first 8390
_journal_paper_doi 10.1039/C4CE00923A
_journal_volume 16
_journal_year 2014
_chemical_formula_sum 'C31 H21 Gd N5 O8 S2'
_chemical_formula_weight 812.90
_chemical_name_systematic
; 
 ? 
;
_space_group_IT_number 2
_symmetry_cell_setting triclinic
_symmetry_space_group_name_Hall '-P 1'
_symmetry_space_group_name_H-M 'P -1'
_atom_sites_solution_hydrogens geom
_atom_sites_solution_primary direct
_atom_sites_solution_secondary difmap
_audit_creation_method SHELXL-97
_cell_angle_alpha 92.469(3)
_cell_angle_beta 110.420(2)
_cell_angle_gamma 107.942(3)
_cell_formula_units_Z 2
_cell_length_a 10.5440(14)
_cell_length_b 10.5785(15)
_cell_length_c 15.068(2)
_cell_measurement_temperature 296(2)
_cell_volume 1476.9(3)
_computing_cell_refinement 'Bruker SAINT'
_computing_data_collection 'Bruker APEX2'
_computing_data_reduction 'Bruker SAINT'
_computing_molecular_graphics 'Bruker SHELXTL'
_computing_publication_material 'Bruker SHELXTL'
_computing_structure_refinement 'SHELXL-97 (Sheldrick, 1997)'
_computing_structure_solution 'SHELXS-97 (Sheldrick, 1990)'
_diffrn_ambient_temperature 296(2)
_diffrn_measured_fraction_theta_full 0.991
_diffrn_measured_fraction_theta_max 0.991
_diffrn_measurement_device_type 'Bruker APEX-II CCD'
_diffrn_measurement_method '\f and \w scans'
_diffrn_radiation_monochromator graphite
_diffrn_radiation_source 'fine-focus sealed tube'
_diffrn_radiation_type MoK\a
_diffrn_radiation_wavelength 0.71073
_diffrn_reflns_av_R_equivalents 0.0480
_diffrn_reflns_av_sigmaI/netI 0.1086
_diffrn_reflns_limit_h_max 12
_diffrn_reflns_limit_h_min -6
_diffrn_reflns_limit_k_max 12
_diffrn_reflns_limit_k_min -12
_diffrn_reflns_limit_l_max 17
_diffrn_reflns_limit_l_min -18
_diffrn_reflns_number 7454
_diffrn_reflns_theta_full 25.25
_diffrn_reflns_theta_max 25.25
_diffrn_reflns_theta_min 2.12
_exptl_absorpt_coefficient_mu 2.450
_exptl_absorpt_correction_T_max 0.7456
_exptl_absorpt_correction_T_min 0.5997
_exptl_absorpt_correction_type multi-scan
_exptl_absorpt_process_details SADABS
_exptl_crystal_colour colorless
_exptl_crystal_density_diffrn 1.828
_exptl_crystal_density_method 'not measured'
_exptl_crystal_description block
_exptl_crystal_F_000 804
_exptl_crystal_size_max 0.22
_exptl_crystal_size_mid 0.10
_exptl_crystal_size_min 0.08
_refine_diff_density_max 1.393
_refine_diff_density_min -0.693
_refine_diff_density_rms 0.165
_refine_ls_extinction_method none
_refine_ls_goodness_of_fit_ref 1.012
_refine_ls_hydrogen_treatment constr
_refine_ls_matrix_type full
_refine_ls_number_parameters 463
_refine_ls_number_reflns 5313
_refine_ls_number_restraints 198
_refine_ls_restrained_S_all 0.997
_refine_ls_R_factor_all 0.0827
_refine_ls_R_factor_gt 0.0568
_refine_ls_shift/su_max 0.004
_refine_ls_shift/su_mean 0.000
_refine_ls_structure_factor_coef Fsqd
_refine_ls_weighting_details 'calc w=1/[\s^2^(Fo^2^)+(0.0473P)^2^+0.0000P] where P=(Fo^2^+2Fc^2^)/3'
_refine_ls_weighting_scheme calc
_refine_ls_wR_factor_gt 0.1091
_refine_ls_wR_factor_ref 0.1215
_reflns_number_gt 4036
_reflns_number_total 5313
_reflns_threshold_expression >2sigma(I)
_cod_duplicate_entry 7217064
_cod_data_source_file c4ce00923a2.cif
_cod_data_source_block 1
_cod_depositor_comments
;
The following automatic conversions were performed:

'_symmetry_cell_setting' value 'Triclinic' changed to 'triclinic'
according to
/usr/data/users/saulius/crontab/automatic-downloads/current/RSC/lib/dictionaries/cif_core.dic
dictionary named 'cif_core.dic' version 2.4.2 from
2011-04-26.

'_exptl_absorpt_correction_type' value 'Multi-scan'
changed to 'multi-scan' according to
/usr/data/users/saulius/crontab/automatic-downloads/current/RSC/lib/dictionaries/cif_core.dic
dictionary named 'cif_core.dic' version 2.4.2 from 2011-04-26.

Automatic conversion script
Id: cif_fix_values 2281 2013-09-26 08:29:07Z andrius 
;
_cod_original_sg_symbol_H-M P-1
_cod_database_code 7218024

loop_
_symmetry_equiv_pos_as_xyz
'x, y, z'
'-x, -y, -z'

loop_
_atom_site_label
_atom_site_type_symbol
_atom_site_fract_x
_atom_site_fract_y
_atom_site_fract_z
_atom_site_U_iso_or_equiv
_atom_site_adp_type
_atom_site_occupancy
_atom_site_symmetry_multiplicity
_atom_site_calc_flag
_atom_site_refinement_flags
_atom_site_disorder_assembly
_atom_site_disorder_group
C1 C 0.4580(8) 0.0483(8) -0.0195(6) 0.0230(18) Uani 1 1 d . . .
C2 C 0.8362(10) 0.3806(9) 0.1684(6) 0.039(2) Uani 1 1 d . . .
H2A H 0.8830 0.3181 0.1820 0.047 Uiso 1 1 calc R . .
C3 C 0.9034(10) 0.4995(10) 0.1397(7) 0.051(3) Uani 1 1 d . . .
H3A H 0.9935 0.5161 0.1366 0.061 Uiso 1 1 calc R . .
C4 C 0.8339(10) 0.5897(9) 0.1166(7) 0.046(3) Uani 1 1 d . . .
H4A H 0.8751 0.6680 0.0961 0.055 Uiso 1 1 calc R . .
C5 C 0.6987(9) 0.5631(8) 0.1241(6) 0.034(2) Uani 1 1 d . . .
C6 C 0.6183(10) 0.6486(9) 0.0965(6) 0.042(2) Uani 1 1 d . . .
H6A H 0.6584 0.7277 0.0763 0.050 Uiso 1 1 calc R . .
C7 C 0.4871(10) 0.6215(9) 0.0978(7) 0.043(2) Uani 1 1 d . . .
H7A H 0.4361 0.6795 0.0774 0.051 Uiso 1 1 calc R . .
C8 C 0.4257(9) 0.5023(8) 0.1309(6) 0.035(2) Uani 1 1 d . . .
C9 C 0.2899(10) 0.4685(10) 0.1394(7) 0.046(3) Uani 1 1 d . . .
H9A H 0.2363 0.5251 0.1223 0.055 Uiso 1 1 calc R . .
C10 C 0.2385(10) 0.3563(10) 0.1715(7) 0.047(3) Uani 1 1 d . . .
H10A H 0.1503 0.3355 0.1782 0.056 Uiso 1 1 calc R . .
C11 C 0.3190(10) 0.2692(9) 0.1955(7) 0.041(2) Uani 1 1 d . . .
H11A H 0.2801 0.1898 0.2158 0.049 Uiso 1 1 calc R . .
C12 C 0.5028(9) 0.4136(8) 0.1596(5) 0.0271(19) Uani 1 1 d . . .
C13 C 0.6404(8) 0.4435(8) 0.1527(6) 0.0290(19) Uani 1 1 d . . .
C14 C 0.6720(11) 0.3649(10) 0.4060(8) 0.059(3) Uani 1 1 d . . .
H14A H 0.6581 0.4173 0.3579 0.071 Uiso 1 1 calc R . .
C15 C 0.7247(12) 0.4268(12) 0.5010(9) 0.074(4) Uani 1 1 d . . .
H15A H 0.7434 0.5185 0.5162 0.089 Uiso 1 1 calc R . .
C16 C 0.7484(12) 0.3502(15) 0.5716(8) 0.074(4) Uani 1 1 d . . .
H16A H 0.7862 0.3910 0.6356 0.089 Uiso 1 1 calc R . .
C17 C 0.7172(11) 0.2123(13) 0.5496(7) 0.055(3) Uani 1 1 d . . .
C18 C 0.7377(11) 0.1276(15) 0.6198(7) 0.070(4) Uani 1 1 d . . .
H18A H 0.7706 0.1641 0.6844 0.084 Uiso 1 1 calc R . .
C19 C 0.7108(12) -0.0019(15) 0.5953(8) 0.067(3) Uani 1 1 d . . .
H19A H 0.7262 -0.0552 0.6428 0.080 Uiso 1 1 calc R . .
C20 C 0.6588(10) -0.0607(11) 0.4976(6) 0.043(2) Uani 1 1 d . . .
C21 C 0.6304(11) -0.1962(12) 0.4697(7) 0.055(3) Uani 1 1 d . . .
H21A H 0.6474 -0.2508 0.5161 0.066 Uiso 1 1 calc R . .
C22 C 0.5772(11) -0.2507(11) 0.3742(8) 0.059(3) Uani 1 1 d . . .
H22A H 0.5535 -0.3425 0.3549 0.071 Uiso 1 1 calc R . .
C23 C 0.5595(10) -0.1634(10) 0.3059(7) 0.047(3) Uani 1 1 d . . .
H23A H 0.5266 -0.1982 0.2411 0.056 Uiso 1 1 calc R . .
C24 C 0.6358(8) 0.0167(9) 0.4258(6) 0.032(2) Uani 1 1 d . . .
C25 C 0.6635(9) 0.1566(10) 0.4526(6) 0.038(2) Uani 1 1 d . . .
C26 C 0.096(3) -0.052(2) 0.0474(19) 0.018(4) Uani 0.50 1 d PGU A -1
C27 C 0.019(3) -0.015(2) 0.0957(19) 0.027(5) Uani 0.50 1 d PGU A -1
C28 C -0.077(3) 0.049(2) 0.052(2) 0.029(5) Uani 0.50 1 d PGU A -1
H28 H -0.1294 0.0735 0.0843 0.035 Uiso 0.50 1 calc PR A -1
C29 C -0.096(3) 0.077(2) -0.040(2) 0.030(5) Uani 0.50 1 d PGU . -1
C30 C -0.019(3) 0.041(2) -0.0883(19) 0.022(5) Uani 0.50 1 d PGU A -1
H30 H -0.0310 0.0600 -0.1499 0.027 Uiso 0.50 1 calc PR A -1
C31 C 0.078(3) -0.024(2) -0.0446(19) 0.021(4) Uani 0.50 1 d PGU A -1
H31 H 0.1297 -0.0479 -0.0769 0.025 Uiso 0.50 1 calc PR A -1
N5 N 0.0334(15) -0.0451(15) 0.1807(10) 0.042(4) Uani 0.50 1 d PU A -1
H5A H 0.0911 -0.0872 0.2071 0.051 Uiso 0.50 1 calc PR A -1
H5B H -0.0147 -0.0226 0.2105 0.051 Uiso 0.50 1 calc PR A -1
C32 C 0.982(2) 0.1072(17) 0.4411(15) 0.036(5) Uani 0.50 1 d PGU B -1
C33 C 0.948(3) -0.0279(18) 0.4065(15) 0.047(5) Uani 0.50 1 d PGU B -1
C34 C 0.968(2) -0.1177(16) 0.4703(16) 0.039(5) Uani 0.50 1 d PGU B -1
H34 H 0.9454 -0.2081 0.4471 0.047 Uiso 0.50 1 calc PR B -1
C35 C 1.023(2) -0.0723(15) 0.5686(16) 0.028(4) Uani 0.50 1 d PGU . -1
C36 C 1.057(2) 0.0628(16) 0.6032(14) 0.030(4) Uani 0.50 1 d PGU B -1
H36 H 1.0934 0.0931 0.6690 0.037 Uiso 0.50 1 calc PR B -1
C37 C 1.037(2) 0.1525(15) 0.5394(15) 0.033(4) Uani 0.50 1 d PGU B -1
H37 H 1.0594 0.2429 0.5626 0.039 Uiso 0.50 1 calc PR B -1
N6 N 0.885(2) -0.105(2) 0.3004(14) 0.089(6) Uani 0.50 1 d PU B -1
H6B H 0.8681 -0.1899 0.2896 0.107 Uiso 0.50 1 calc PR B -1
H6C H 0.8664 -0.0616 0.2531 0.107 Uiso 0.50 1 calc PR B -1
Gd1 Gd 0.57691(4) 0.12488(4) 0.20741(3) 0.02373(14) Uani 1 1 d . . .
N1 N 0.7093(7) 0.3523(6) 0.1772(5) 0.0310(17) Uani 1 1 d . . .
N2 N 0.4475(7) 0.2956(6) 0.1905(5) 0.0294(16) Uani 1 1 d . . .
N3 N 0.6406(7) 0.2329(7) 0.3811(5) 0.0378(18) Uani 1 1 d . . .
N4 N 0.5886(7) -0.0322(7) 0.3321(5) 0.0324(17) Uani 1 1 d . . .
O1 O 0.4604(6) 0.1335(5) 0.0416(4) 0.0290(13) Uani 1 1 d . . .
O2 O 0.3960(6) 0.0323(5) -0.1091(4) 0.0311(13) Uani 1 1 d . . .
O3 O 0.3442(5) -0.0244(5) 0.1730(4) 0.0316(13) Uani 1 1 d . A .
O4 O 0.1613(6) -0.2414(6) 0.1452(5) 0.0437(16) Uani 1 1 d . A .
O5 O 0.2692(6) -0.1834(6) 0.0275(4) 0.0409(15) Uani 1 1 d . A .
O6 O 0.8190(6) 0.1428(6) 0.2810(4) 0.0411(16) Uani 1 1 d . B .
O7 O 0.9799(9) 0.3268(7) 0.4089(5) 0.081(3) Uani 1 1 d . B .
O8 O 1.0717(8) 0.2121(10) 0.3146(6) 0.090(3) Uani 1 1 d . B .
S1 S 0.2259(2) -0.1375(2) 0.09971(16) 0.0316(5) Uani 1 1 d . . .
S2 S 0.9645(3) 0.2029(3) 0.35451(19) 0.0496(7) Uani 1 1 d . . .

loop_
_atom_site_aniso_label
_atom_site_aniso_U_11
_atom_site_aniso_U_22
_atom_site_aniso_U_33
_atom_site_aniso_U_23
_atom_site_aniso_U_13
_atom_site_aniso_U_12
C1 0.018(4) 0.026(5) 0.030(5) 0.008(4) 0.011(4) 0.010(4)
C2 0.042(6) 0.034(5) 0.051(6) 0.014(4) 0.025(5) 0.016(5)
C3 0.019(5) 0.058(7) 0.068(7) 0.026(6) 0.015(5) 0.005(5)
C4 0.037(6) 0.035(5) 0.066(7) 0.021(5) 0.018(5) 0.013(5)
C5 0.032(5) 0.032(5) 0.036(5) 0.010(4) 0.010(4) 0.012(4)
C6 0.047(6) 0.027(5) 0.041(6) 0.007(4) 0.011(5) 0.005(5)
C7 0.044(6) 0.034(5) 0.052(6) 0.012(5) 0.009(5) 0.025(5)
C8 0.035(6) 0.030(5) 0.038(5) 0.005(4) 0.010(4) 0.012(4)
C9 0.037(6) 0.047(6) 0.060(7) 0.019(5) 0.015(5) 0.026(5)
C10 0.041(6) 0.050(6) 0.068(7) 0.018(5) 0.034(5) 0.023(5)
C11 0.039(6) 0.037(5) 0.055(6) 0.011(5) 0.029(5) 0.013(5)
C12 0.028(5) 0.026(5) 0.023(4) 0.000(4) 0.007(4) 0.007(4)
C13 0.019(5) 0.025(5) 0.037(5) 0.002(4) 0.006(4) 0.005(4)
C14 0.066(8) 0.039(6) 0.049(7) -0.014(5) 0.004(6) 0.009(6)
C15 0.057(8) 0.061(8) 0.073(9) -0.023(7) 0.003(7) 0.009(6)
C16 0.061(8) 0.118(12) 0.022(6) -0.017(7) 0.004(5) 0.019(8)
C17 0.038(6) 0.085(9) 0.036(6) -0.004(6) 0.011(5) 0.018(6)
C18 0.042(7) 0.134(12) 0.021(6) 0.001(7) 0.008(5) 0.019(8)
C19 0.054(8) 0.112(11) 0.039(7) 0.032(7) 0.024(6) 0.026(8)
C20 0.031(6) 0.070(8) 0.031(5) 0.022(5) 0.013(4) 0.019(5)
C21 0.052(7) 0.077(8) 0.043(6) 0.040(6) 0.018(5) 0.027(6)
C22 0.043(7) 0.060(7) 0.072(8) 0.032(6) 0.015(6) 0.019(6)
C23 0.048(7) 0.045(6) 0.039(6) 0.015(5) 0.004(5) 0.018(5)
C24 0.019(5) 0.053(6) 0.025(5) 0.015(4) 0.009(4) 0.012(4)
C25 0.019(5) 0.064(7) 0.023(5) 0.001(4) 0.005(4) 0.006(5)
C26 0.016(7) 0.013(7) 0.025(6) 0.003(6) 0.005(5) 0.009(6)
C27 0.030(9) 0.028(9) 0.025(7) 0.001(6) 0.014(6) 0.009(7)
C28 0.029(8) 0.025(9) 0.037(7) -0.003(6) 0.012(6) 0.015(7)
C29 0.026(8) 0.032(9) 0.034(7) -0.004(7) 0.009(6) 0.015(7)
C30 0.017(8) 0.020(8) 0.025(7) 0.005(6) 0.002(5) 0.008(6)
C31 0.017(7) 0.016(8) 0.033(7) 0.005(6) 0.012(6) 0.009(6)
N5 0.045(7) 0.056(8) 0.038(6) 0.017(6) 0.021(6) 0.025(6)
C32 0.026(8) 0.045(7) 0.040(7) 0.020(6) 0.012(6) 0.015(7)
C33 0.041(9) 0.045(8) 0.046(7) 0.014(6) 0.012(7) 0.010(7)
C34 0.032(9) 0.039(8) 0.046(7) 0.002(6) 0.015(7) 0.012(7)
C35 0.023(8) 0.028(7) 0.037(6) 0.011(6) 0.010(6) 0.015(6)
C36 0.027(8) 0.031(7) 0.033(7) 0.008(5) 0.007(6) 0.015(7)
C37 0.024(8) 0.036(7) 0.037(7) 0.014(6) 0.006(6) 0.015(7)
N6 0.102(10) 0.094(9) 0.068(7) 0.005(6) 0.035(7) 0.029(8)
Gd1 0.0210(2) 0.0246(2) 0.0235(2) 0.00713(16) 0.00597(16) 0.00758(17)
N1 0.020(4) 0.028(4) 0.046(4) 0.012(3) 0.012(3) 0.008(3)
N2 0.032(4) 0.026(4) 0.030(4) 0.011(3) 0.014(3) 0.007(3)
N3 0.028(4) 0.044(5) 0.036(4) 0.002(4) 0.009(3) 0.011(4)
N4 0.020(4) 0.038(4) 0.032(4) 0.008(3) 0.005(3) 0.006(3)
O1 0.032(3) 0.037(3) 0.019(3) 0.007(3) 0.006(2) 0.017(3)
O2 0.033(4) 0.035(3) 0.032(3) 0.013(3) 0.012(3) 0.021(3)
O3 0.018(3) 0.032(3) 0.036(3) 0.005(3) 0.005(3) 0.001(3)
O4 0.028(4) 0.040(4) 0.058(4) 0.018(3) 0.016(3) 0.004(3)
O5 0.029(4) 0.044(4) 0.047(4) 0.000(3) 0.011(3) 0.014(3)
O6 0.020(3) 0.049(4) 0.043(4) 0.014(3) 0.001(3) 0.008(3)
O7 0.093(6) 0.042(5) 0.058(5) 0.012(4) -0.007(4) -0.003(4)
O8 0.047(5) 0.170(9) 0.086(6) 0.088(6) 0.043(5) 0.053(5)
S1 0.0194(12) 0.0317(12) 0.0401(13) 0.0060(10) 0.0081(10) 0.0077(10)
S2 0.0238(13) 0.0660(19) 0.0464(15) 0.0265(14) 0.0039(12) 0.0072(13)

loop_
_atom_type_symbol
_atom_type_description
_atom_type_scat_dispersion_real
_atom_type_scat_dispersion_imag
_atom_type_scat_source
C C 0.0033 0.0016 'International Tables Vol C Tables 4.2.6.8 and 6.1.1.4'
H H 0.0000 0.0000 'International Tables Vol C Tables 4.2.6.8 and 6.1.1.4'
Gd Gd -0.1653 3.9035 'International Tables Vol C Tables 4.2.6.8 and 6.1.1.4'
N N 0.0061 0.0033 'International Tables Vol C Tables 4.2.6.8 and 6.1.1.4'
O O 0.0106 0.0060 'International Tables Vol C Tables 4.2.6.8 and 6.1.1.4'
S S 0.1246 0.1234 'International Tables Vol C Tables 4.2.6.8 and 6.1.1.4'

loop_
_geom_angle_atom_site_label_1
_geom_angle_atom_site_label_2
_geom_angle_atom_site_label_3
_geom_angle
_geom_angle_site_symmetry_1
_geom_angle_site_symmetry_3
O1 C1 O2 127.2(7) . .
O1 C1 C1 116.6(9) . 2_655
O2 C1 C1 116.2(8) . 2_655
N1 C2 C3 123.8(8) . .
N1 C2 H2A 118.1 . .
C3 C2 H2A 118.1 . .
C4 C3 C2 118.7(9) . .
C4 C3 H3A 120.7 . .
C2 C3 H3A 120.7 . .
C3 C4 C5 119.3(8) . .
C3 C4 H4A 120.3 . .
C5 C4 H4A 120.3 . .
C13 C5 C6 119.7(8) . .
C13 C5 C4 118.1(8) . .
C6 C5 C4 122.0(8) . .
C7 C6 C5 122.9(9) . .
C7 C6 H6A 118.5 . .
C5 C6 H6A 118.5 . .
C6 C7 C8 119.2(8) . .
C6 C7 H7A 120.4 . .
C8 C7 H7A 120.4 . .
C12 C8 C9 117.0(8) . .
C12 C8 C7 119.8(8) . .
C9 C8 C7 123.2(8) . .
C10 C9 C8 120.5(8) . .
C10 C9 H9A 119.7 . .
C8 C9 H9A 119.7 . .
C9 C10 C11 119.5(9) . .
C9 C10 H10A 120.2 . .
C11 C10 H10A 120.2 . .
N2 C11 C10 123.0(8) . .
N2 C11 H11A 118.5 . .
C10 C11 H11A 118.5 . .
N2 C12 C8 122.3(8) . .
N2 C12 C13 118.5(7) . .
C8 C12 C13 119.1(8) . .
N1 C13 C5 123.3(7) . .
N1 C13 C12 117.5(7) . .
C5 C13 C12 119.1(7) . .
N3 C14 C15 122.4(11) . .
N3 C14 H14A 118.8 . .
C15 C14 H14A 118.8 . .
C16 C15 C14 118.6(11) . .
C16 C15 H15A 120.7 . .
C14 C15 H15A 120.7 . .
C15 C16 C17 121.2(10) . .
C15 C16 H16A 119.4 . .
C17 C16 H16A 119.4 . .
C16 C17 C25 117.1(11) . .
C16 C17 C18 123.6(11) . .
C25 C17 C18 119.3(11) . .
C19 C18 C17 121.3(11) . .
C19 C18 H18A 119.4 . .
C17 C18 H18A 119.4 . .
C18 C19 C20 120.7(11) . .
C18 C19 H19A 119.7 . .
C20 C19 H19A 119.7 . .
C24 C20 C21 117.3(9) . .
C24 C20 C19 120.7(10) . .
C21 C20 C19 122.0(10) . .
C22 C21 C20 120.5(9) . .
C22 C21 H21A 119.7 . .
C20 C21 H21A 119.7 . .
C21 C22 C23 118.2(10) . .
C21 C22 H22A 120.9 . .
C23 C22 H22A 120.9 . .
N4 C23 C22 121.7(10) . .
N4 C23 H23A 119.1 . .
C22 C23 H23A 119.1 . .
N4 C24 C20 123.7(9) . .
N4 C24 C25 117.8(7) . .
C20 C24 C25 118.4(8) . .
N3 C25 C17 122.2(10) . .
N3 C25 C24 118.2(8) . .
C17 C25 C24 119.6(9) . .
C27 C26 C31 120.0 . .
C27 C26 S1 122.9(9) . .
C31 C26 S1 117.1(9) . .
N5 C27 C26 120.0(13) . .
N5 C27 C28 120.0(14) . .
C26 C27 C28 120.0 . .
C27 C28 C29 120.0 . .
C27 C28 H28 120.0 . .
C29 C28 H28 120.0 . .
C30 C29 C28 120.0 . .
C30 C29 S1 118.7(12) . 2
C28 C29 S1 120.9(12) . 2
C31 C30 C29 120.0 . .
C31 C30 H30 120.0 . .
C29 C30 H30 120.0 . .
C30 C31 C26 120.0 . .
C30 C31 H31 120.0 . .
C26 C31 H31 120.0 . .
C27 N5 H5A 120.0 . .
C27 N5 H5B 120.0 . .
H5A N5 H5B 120.0 . .
C33 C32 C37 120.0 . .
C33 C32 S2 113.3(8) . .
C37 C32 S2 126.4(8) . .
C34 C33 C32 120.0 . .
C34 C33 N6 109.7(13) . .
C32 C33 N6 130.3(13) . .
C35 C34 C33 120.0 . .
C35 C34 H34 120.0 . .
C33 C34 H34 120.0 . .
C34 C35 C36 120.0 . .
C34 C35 S2 115.8(8) . 2_756
C36 C35 S2 124.1(8) . 2_756
C37 C36 C35 120.0 . .
C37 C36 H36 120.0 . .
C35 C36 H36 120.0 . .
C36 C37 C32 120.0 . .
C36 C37 H37 120.0 . .
C32 C37 H37 120.0 . .
C33 N6 H6B 120.0 . .
C33 N6 H6C 120.0 . .
H6B N6 H6C 120.0 . .
O2 Gd1 O3 87.66(19) 2_655 .
O2 Gd1 O6 75.5(2) 2_655 .
O3 Gd1 O6 141.3(2) . .
O2 Gd1 O1 68.89(18) 2_655 .
O3 Gd1 O1 78.52(18) . .
O6 Gd1 O1 124.51(19) . .
O2 Gd1 N1 105.1(2) 2_655 .
O3 Gd1 N1 141.3(2) . .
O6 Gd1 N1 77.4(2) . .
O1 Gd1 N1 72.7(2) . .
O2 Gd1 N2 138.66(19) 2_655 .
O3 Gd1 N2 81.4(2) . .
O6 Gd1 N2 133.2(2) . .
O1 Gd1 N2 69.88(19) . .
N1 Gd1 N2 64.7(2) . .
O2 Gd1 N4 88.8(2) 2_655 .
O3 Gd1 N4 71.7(2) . .
O6 Gd1 N4 73.3(2) . .
O1 Gd1 N4 143.4(2) . .
N1 Gd1 N4 143.1(2) . .
N2 Gd1 N4 124.3(2) . .
O2 Gd1 N3 146.3(2) 2_655 .
O3 Gd1 N3 100.1(2) . .
O6 Gd1 N3 78.3(2) . .
O1 Gd1 N3 144.7(2) . .
N1 Gd1 N3 89.2(2) . .
N2 Gd1 N3 75.0(2) . .
N4 Gd1 N3 63.5(2) . .
C2 N1 C13 116.6(7) . .
C2 N1 Gd1 122.7(5) . .
C13 N1 Gd1 119.7(5) . .
C11 N2 C12 117.5(7) . .
C11 N2 Gd1 123.5(5) . .
C12 N2 Gd1 118.1(5) . .
C14 N3 C25 118.5(8) . .
C14 N3 Gd1 122.0(7) . .
C25 N3 Gd1 118.8(6) . .
C23 N4 C24 118.5(8) . .
C23 N4 Gd1 120.3(6) . .
C24 N4 Gd1 120.9(6) . .
C1 O1 Gd1 118.0(5) . .
C1 O2 Gd1 120.1(5) . 2_655
S1 O3 Gd1 142.2(3) . .
S2 O6 Gd1 153.1(4) . .
O5 S1 O4 115.0(4) . .
O5 S1 O3 112.4(3) . .
O4 S1 O3 110.6(4) . .
O5 S1 C29 104.8(10) . 2
O4 S1 C29 105.9(9) . 2
O3 S1 C29 107.4(8) . 2
O5 S1 C26 110.0(9) . .
O4 S1 C26 107.7(8) . .
O3 S1 C26 99.9(7) . .
C29 S1 C26 7.7(15) 2 .
O8 S2 O7 115.7(5) . .
O8 S2 O6 111.2(5) . .
O7 S2 O6 110.8(4) . .
O8 S2 C32 110.2(9) . .
O7 S2 C32 99.8(7) . .
O6 S2 C32 108.3(8) . .
O8 S2 C35 104.7(8) . 2_756
O7 S2 C35 110.7(7) . 2_756
O6 S2 C35 102.8(7) . 2_756
C32 S2 C35 10.8(12) . 2_756

loop_
_geom_bond_atom_site_label_1
_geom_bond_atom_site_label_2
_geom_bond_distance
_geom_bond_site_symmetry_2
C1 O1 1.248(9) .
C1 O2 1.255(9) .
C1 C1 1.556(14) 2_655
C2 N1 1.333(10) .
C2 C3 1.409(12) .
C2 H2A 0.9300 .
C3 C4 1.359(12) .
C3 H3A 0.9300 .
C4 C5 1.412(12) .
C4 H4A 0.9300 .
C5 C13 1.386(11) .
C5 C6 1.402(12) .
C6 C7 1.331(12) .
C6 H6A 0.9300 .
C7 C8 1.427(12) .
C7 H7A 0.9300 .
C8 C12 1.410(11) .
C8 C9 1.417(12) .
C9 C10 1.331(12) .
C9 H9A 0.9300 .
C10 C11 1.413(12) .
C10 H10A 0.9300 .
C11 N2 1.327(10) .
C11 H11A 0.9300 .
C12 N2 1.381(10) .
C12 C13 1.428(11) .
C13 N1 1.368(9) .
C14 N3 1.335(11) .
C14 C15 1.388(14) .
C14 H14A 0.9300 .
C15 C16 1.366(16) .
C15 H15A 0.9300 .
C16 C17 1.389(15) .
C16 H16A 0.9300 .
C17 C25 1.396(12) .
C17 C18 1.418(15) .
C18 C19 1.318(16) .
C18 H18A 0.9300 .
C19 C20 1.416(14) .
C19 H19A 0.9300 .
C20 C24 1.384(11) .
C20 C21 1.384(14) .
C21 C22 1.373(14) .
C21 H21A 0.9300 .
C22 C23 1.415(12) .
C22 H22A 0.9300 .
C23 N4 1.334(11) .
C23 H23A 0.9300 .
C24 N4 1.340(10) .
C24 C25 1.428(12) .
C25 N3 1.372(11) .
C26 C27 1.3900 .
C26 C31 1.3900 .
C26 S1 1.84(2) .
C27 N5 1.30(3) .
C27 C28 1.3900 .
C28 C29 1.3900 .
C28 H28 0.9300 .
C29 C30 1.3900 .
C29 S1 1.68(2) 2
C30 C31 1.3900 .
C30 H30 0.9300 .
C31 H31 0.9300 .
N5 H5A 0.8600 .
N5 H5B 0.8600 .
C32 C33 1.3900 .
C32 C37 1.3900 .
C32 S2 1.68(2) .
C33 C34 1.3900 .
C33 N6 1.57(3) .
C34 C35 1.3900 .
C34 H34 0.9300 .
C35 C36 1.3900 .
C35 S2 1.847(19) 2_756
C36 C37 1.3900 .
C36 H36 0.9300 .
C37 H37 0.9300 .
N6 H6B 0.8600 .
N6 H6C 0.8600 .
Gd1 O2 2.327(5) 2_655
Gd1 O3 2.332(5) .
Gd1 O6 2.343(5) .
Gd1 O1 2.389(5) .
Gd1 N1 2.532(6) .
Gd1 N2 2.550(7) .
Gd1 N4 2.558(7) .
Gd1 N3 2.579(7) .
O2 Gd1 2.327(5) 2_655
O3 S1 1.487(5) .
O4 S1 1.439(6) .
O5 S1 1.437(6) .
O6 S2 1.462(6) .
O7 S2 1.449(8) .
O8 S2 1.436(7) .
S1 C29 1.68(2) 2
S2 C35 1.85(2) 2_756
